data_7222026
loop_
_publ_author_name
'Guo, Huadong'
'Yan, Yongnian'
'Wang, Nan'
'Guo, Xianmin'
'Zheng, Guoli'
'Qi, Yanjuan'

_publ_section_title
;
 A series of entangled coordination polymers assembled by a V-shaped
 bisimidazole ligand and various dicarboxylic acids: synthesis,
 characterization and luminescence properties
;
_journal_issue 34
_journal_name_full CrystEngComm
_journal_page_first 6512
_journal_paper_doi 10.1039/C5CE00903K
_journal_volume 17
_journal_year 2015
_chemical_formula_moiety 'C60 H44 Cd2 N8 O16 S2'
_chemical_formula_sum 'C60 H44 Cd2 N8 O16 S2'
_chemical_formula_weight 1421.95
_chemical_melting_point ?
_chemical_name_systematic
;
 ?
;
_space_group_IT_number 15
_symmetry_cell_setting monoclinic
_symmetry_space_group_name_Hall '-C 2yc'
_symmetry_space_group_name_H-M 'C 1 2/c 1'
_atom_sites_solution_hydrogens geom
_atom_sites_solution_primary direct
_atom_sites_solution_secondary difmap
_audit_creation_method SHELXL-97
_audit_update_record
;
2015-05-06 deposited with the CCDC.
2015-07-31 downloaded from the CCDC.
;
_cell_angle_alpha 90.00
_cell_angle_beta 103.948(8)
_cell_angle_gamma 90.00
_cell_formula_units_Z 4
_cell_length_a 20.327(9)
_cell_length_b 10.439(5)
_cell_length_c 28.387(12)
_cell_measurement_reflns_used 5664
_cell_measurement_temperature 293(2)
_cell_measurement_theta_max 26.02
_cell_measurement_theta_min 1.61
_cell_volume 5846(5)
_computing_cell_refinement 'Bruker SMART'
_computing_data_collection 'Bruker SMART'
_computing_data_reduction 'Bruker SAINT'
_computing_molecular_graphics SHELXP-97
_computing_publication_material SHELXTL
_computing_structure_refinement 'SHELXL-97 (Sheldrick, 1997)'
_computing_structure_solution 'SHELXS-97 (Sheldrick, 1990)'
_diffrn_ambient_temperature 293(2)
_diffrn_detector_area_resol_mean 9.00cm
_diffrn_measured_fraction_theta_full 0.988
_diffrn_measured_fraction_theta_max 0.988
_diffrn_measurement_device_type 'CCD area detector'
_diffrn_measurement_method 'phi and omega scans'
_diffrn_radiation_monochromator graphite
_diffrn_radiation_source 'fine-focus sealed tube'
_diffrn_radiation_type MoK\a
_diffrn_radiation_wavelength 0.71073
_diffrn_reflns_av_R_equivalents 0.0515
_diffrn_reflns_av_sigmaI/netI 0.0648
_diffrn_reflns_limit_h_max 24
_diffrn_reflns_limit_h_min -18
_diffrn_reflns_limit_k_max 11
_diffrn_reflns_limit_k_min -12
_diffrn_reflns_limit_l_max 25
_diffrn_reflns_limit_l_min -34
_diffrn_reflns_number 16488
_diffrn_reflns_theta_full 26.00
_diffrn_reflns_theta_max 26.00
_diffrn_reflns_theta_min 1.48
_diffrn_standards_decay_% none
_diffrn_standards_interval_count none
_diffrn_standards_interval_time none
_diffrn_standards_number none
_exptl_absorpt_coefficient_mu 0.877
_exptl_absorpt_correction_T_max 0.850
_exptl_absorpt_correction_T_min 0.812
_exptl_absorpt_correction_type empirical
_exptl_absorpt_process_details SADABS
_exptl_crystal_colour colorless
_exptl_crystal_density_diffrn 1.616
_exptl_crystal_density_method 'not measured'
_exptl_crystal_description block
_exptl_crystal_F_000 2864
_exptl_crystal_size_max 0.24
_exptl_crystal_size_mid 0.22
_exptl_crystal_size_min 0.19
_refine_diff_density_max 0.861
_refine_diff_density_min -0.941
_refine_diff_density_rms 0.142
_refine_ls_extinction_method none
_refine_ls_goodness_of_fit_ref 1.036
_refine_ls_hydrogen_treatment constr
_refine_ls_matrix_type full
_refine_ls_number_parameters 397
_refine_ls_number_reflns 5664
_refine_ls_number_restraints 0
_refine_ls_restrained_S_all 1.036
_refine_ls_R_factor_all 0.0814
_refine_ls_R_factor_gt 0.0441
_refine_ls_shift/su_max 0.002
_refine_ls_shift/su_mean 0.000
_refine_ls_structure_factor_coef Fsqd
_refine_ls_weighting_details 'calc w=1/[\s^2^(Fo^2^)+(0.0787P)^2^+0.0000P] where P=(Fo^2^+2Fc^2^)/3'
_refine_ls_weighting_scheme calc
_refine_ls_wR_factor_gt 0.1138
_refine_ls_wR_factor_ref 0.1396
_reflns_number_gt 3904
_reflns_number_total 5664
_reflns_threshold_expression >2sigma(I)
_cod_data_source_file c5ce00903k2.cif
_cod_data_source_block 1
_cod_depositor_comments
;
The following automatic conversions were performed:

'_chemical_melting_point' value 'not measured' was changed to '?' -
the value is undefined or not given.

Automatic conversion script
Id: cif_fix_values 3271 2015-04-21 07:52:19Z andrius 
;
_cod_original_cell_volume 5846(4)
_cod_original_sg_symbol_H-M C2/c
_cod_database_code 7222026

loop_
_symmetry_equiv_pos_as_xyz
'x, y, z'
'-x, y, -z+1/2'
'x+1/2, y+1/2, z'
'-x+1/2, y+1/2, -z+1/2'
'-x, -y, -z'
'x, -y, z-1/2'
'-x+1/2, -y+1/2, -z'
'x+1/2, -y+1/2, z-1/2'

loop_
_atom_site_label
_atom_site_type_symbol
_atom_site_fract_x
_atom_site_fract_y
_atom_site_fract_z
_atom_site_U_iso_or_equiv
_atom_site_adp_type
_atom_site_occupancy
_atom_site_symmetry_multiplicity
_atom_site_calc_flag
_atom_site_refinement_flags
C1 C 0.6698(3) 0.4288(6) 0.7282(2) 0.0562(17) Uani 1 1 d .
H1 H 0.6470 0.5007 0.7354 0.067 Uiso 1 1 calc R
C2 C 0.7136(3) 0.4246(6) 0.6996(2) 0.0529(16) Uani 1 1 d .
H2 H 0.7263 0.4949 0.6837 0.064 Uiso 1 1 calc R
C3 C 0.7071(3) 0.2342(6) 0.7246(2) 0.0494(15) Uani 1 1 d .
H3 H 0.7138 0.1466 0.7297 0.059 Uiso 1 1 calc R
C4 C 0.6209(3) 0.2609(5) 0.77344(18) 0.0367(12) Uani 1 1 d .
C5 C 0.6094(3) 0.1322(5) 0.77690(19) 0.0452(14) Uani 1 1 d .
H5 H 0.6314 0.0737 0.7613 0.054 Uiso 1 1 calc R
C6 C 0.5651(3) 0.0891(5) 0.80345(19) 0.0448(14) Uani 1 1 d .
H6 H 0.5573 0.0018 0.8059 0.054 Uiso 1 1 calc R
C7 C 0.5322(3) 0.1767(5) 0.82642(18) 0.0397(13) Uani 1 1 d .
C8 C 0.5443(3) 0.3066(5) 0.8231(2) 0.0480(15) Uani 1 1 d .
H8 H 0.5221 0.3654 0.8384 0.058 Uiso 1 1 calc R
C9 C 0.5894(3) 0.3488(5) 0.7972(2) 0.0488(15) Uani 1 1 d .
H9 H 0.5986 0.4358 0.7957 0.059 Uiso 1 1 calc R
C10 C 0.5206(3) 0.0916(5) 0.91761(19) 0.0387(13) Uani 1 1 d .
C11 C 0.5466(3) -0.0310(5) 0.9296(2) 0.0491(15) Uani 1 1 d .
H11 H 0.5380 -0.0967 0.9069 0.059 Uiso 1 1 calc R
C12 C 0.5855(3) -0.0527(5) 0.9761(2) 0.0528(16) Uani 1 1 d .
H12 H 0.6020 -0.1346 0.9848 0.063 Uiso 1 1 calc R
C13 C 0.6006(3) 0.0460(5) 1.01013(19) 0.0393(13) Uani 1 1 d .
C14 C 0.5752(3) 0.1685(6) 0.9972(2) 0.0523(15) Uani 1 1 d .
H14 H 0.5853 0.2355 1.0194 0.063 Uiso 1 1 calc R
C15 C 0.5349(3) 0.1896(6) 0.9512(2) 0.0522(16) Uani 1 1 d .
H15 H 0.5173 0.2709 0.9427 0.063 Uiso 1 1 calc R
C16 C 0.6557(3) 0.1044(6) 1.0972(2) 0.0519(15) Uani 1 1 d .
H16 H 0.6348 0.1825 1.0994 0.062 Uiso 1 1 calc R
C17 C 0.6869(3) -0.0778(6) 1.0705(2) 0.0479(14) Uani 1 1 d .
H17 H 0.6896 -0.1467 1.0502 0.058 Uiso 1 1 calc R
C18 C 0.7037(3) 0.0463(6) 1.1323(2) 0.0521(16) Uani 1 1 d .
H18 H 0.7207 0.0783 1.1634 0.063 Uiso 1 1 calc R
C19 C 0.9382(3) 0.1271(5) 0.6159(2) 0.0402(13) Uani 1 1 d .
C20 C 0.9727(3) 0.0786(5) 0.57764(18) 0.0366(12) Uani 1 1 d .
C21 C 1.0404(3) 0.0364(5) 0.59061(19) 0.0409(13) Uani 1 1 d .
H21 H 1.0649 0.0417 0.6228 0.049 Uiso 1 1 calc R
C22 C 1.0707(3) -0.0130(5) 0.55590(18) 0.0407(13) Uani 1 1 d .
H22 H 1.1155 -0.0408 0.5649 0.049 Uiso 1 1 calc R
C23 C 1.0342(3) -0.0217(5) 0.50688(18) 0.0353(12) Uani 1 1 d .
C24 C 0.9366(3) 0.0708(5) 0.52992(19) 0.0379(12) Uani 1 1 d .
H24 H 0.8918 0.0984 0.5217 0.045 Uiso 1 1 calc R
C25 C 0.7340(3) 0.6966(5) 0.4866(2) 0.0407(13) Uani 1 1 d .
C26 C 0.7382(3) 0.5772(6) 0.5137(2) 0.0465(14) Uani 1 1 d .
H26 H 0.7174 0.5041 0.4983 0.056 Uiso 1 1 calc R
C27 C 0.7718(3) 0.5711(5) 0.5609(2) 0.0431(14) Uani 1 1 d .
C28 C 0.8040(3) 0.6829(6) 0.5854(2) 0.0480(14) Uani 1 1 d .
H28 H 0.8277 0.6778 0.6178 0.058 Uiso 1 1 calc R
C29 C 0.7999(3) 0.7962(6) 0.5614(2) 0.0527(16) Uani 1 1 d .
H29 H 0.8202 0.8690 0.5774 0.063 Uiso 1 1 calc R
C30 C 0.7787(3) 0.4441(5) 0.5881(2) 0.0416(13) Uani 1 1 d .
N1 N 0.7369(2) 0.3027(5) 0.69708(16) 0.0461(12) Uani 1 1 d .
N2 N 0.6652(2) 0.3055(4) 0.74476(15) 0.0388(11) Uani 1 1 d .
N3 N 0.6443(2) 0.0237(4) 1.05721(16) 0.0403(11) Uani 1 1 d .
N4 N 0.7235(2) -0.0671(4) 1.11501(17) 0.0455(11) Uani 1 1 d .
O1 O 0.9738(2) 0.1439(5) 0.65816(14) 0.0601(12) Uani 1 1 d .
O2 O 0.8750(2) 0.1430(4) 0.60316(13) 0.0576(11) Uani 1 1 d .
O3 O 0.7438(2) 0.3487(4) 0.56963(14) 0.0568(11) Uani 1 1 d .
O4 O 0.8197(2) 0.4391(4) 0.62886(14) 0.0509(10) Uani 1 1 d .
O5 O 0.4448(2) 0.0036(4) 0.83634(15) 0.0643(12) Uani 1 1 d .
O6 O 0.4270(2) 0.2275(4) 0.86037(16) 0.0614(12) Uani 1 1 d .
OW1 O 0.88354(19) 0.1748(4) 0.70984(12) 0.0482(10) Uani 1 1 d .
OW2 O 0.9010(3) 0.2511(4) 0.80312(16) 0.0675(13) Uani 1 1 d .
S1 S 0.47237(7) 0.12309(15) 0.85820(5) 0.0464(4) Uani 1 1 d .
Cd1 Cd 0.799236(19) 0.22889(4) 0.642970(12) 0.03419(15) Uani 1 1 d .

loop_
_atom_site_aniso_label
_atom_site_aniso_U_11
_atom_site_aniso_U_22
_atom_site_aniso_U_33
_atom_site_aniso_U_23
_atom_site_aniso_U_13
_atom_site_aniso_U_12
C1 0.069(5) 0.046(4) 0.067(4) -0.009(3) 0.044(4) -0.001(3)
C2 0.066(5) 0.045(3) 0.059(4) -0.002(3) 0.037(3) -0.003(3)
C3 0.053(4) 0.050(3) 0.053(3) 0.006(3) 0.028(3) 0.014(3)
C4 0.038(3) 0.042(3) 0.032(3) -0.003(2) 0.012(2) 0.000(2)
C5 0.049(4) 0.046(3) 0.042(3) -0.001(3) 0.012(3) 0.004(3)
C6 0.048(4) 0.044(3) 0.043(3) -0.001(3) 0.010(3) -0.003(3)
C7 0.037(3) 0.048(3) 0.033(3) 0.002(2) 0.008(2) -0.002(3)
C8 0.062(4) 0.040(3) 0.051(3) -0.001(3) 0.030(3) 0.006(3)
C9 0.062(4) 0.040(3) 0.053(4) 0.003(3) 0.031(3) 0.000(3)
C10 0.030(3) 0.048(3) 0.042(3) 0.007(3) 0.017(2) 0.000(2)
C11 0.048(4) 0.044(3) 0.054(4) -0.004(3) 0.008(3) 0.001(3)
C12 0.051(4) 0.033(3) 0.071(4) 0.004(3) 0.010(3) 0.006(3)
C13 0.033(3) 0.047(3) 0.044(3) 0.007(3) 0.021(2) 0.003(2)
C14 0.065(4) 0.045(3) 0.050(4) 0.000(3) 0.020(3) 0.014(3)
C15 0.063(4) 0.048(3) 0.048(3) 0.010(3) 0.019(3) 0.016(3)
C16 0.056(4) 0.056(4) 0.049(4) 0.000(3) 0.022(3) 0.010(3)
C17 0.047(4) 0.049(3) 0.050(4) 0.001(3) 0.015(3) 0.007(3)
C18 0.054(4) 0.057(4) 0.046(4) 0.000(3) 0.014(3) 0.009(3)
C19 0.034(3) 0.044(3) 0.050(3) -0.003(3) 0.024(3) -0.002(2)
C20 0.038(3) 0.036(3) 0.041(3) -0.003(2) 0.020(2) -0.002(2)
C21 0.038(3) 0.052(3) 0.034(3) -0.005(2) 0.012(2) 0.001(3)
C22 0.030(3) 0.053(3) 0.042(3) -0.003(3) 0.013(2) 0.002(2)
C23 0.032(3) 0.037(3) 0.040(3) -0.002(2) 0.015(2) -0.003(2)
C24 0.031(3) 0.041(3) 0.047(3) 0.000(2) 0.020(2) 0.000(2)
C25 0.023(3) 0.057(4) 0.042(3) -0.002(3) 0.008(2) 0.001(2)
C26 0.031(3) 0.051(3) 0.061(4) 0.004(3) 0.019(3) 0.000(3)
C27 0.028(3) 0.057(4) 0.047(3) 0.011(3) 0.015(3) 0.009(3)
C28 0.049(4) 0.044(3) 0.051(3) 0.006(3) 0.012(3) 0.003(3)
C29 0.047(4) 0.055(4) 0.054(4) -0.007(3) 0.007(3) -0.006(3)
C30 0.035(3) 0.049(3) 0.047(3) 0.012(3) 0.022(3) 0.006(3)
N1 0.048(3) 0.052(3) 0.046(3) -0.002(2) 0.025(2) 0.004(2)
N2 0.041(3) 0.044(3) 0.035(2) -0.003(2) 0.015(2) 0.003(2)
N3 0.037(3) 0.043(3) 0.045(3) 0.006(2) 0.016(2) 0.003(2)
N4 0.037(3) 0.056(3) 0.045(3) 0.009(2) 0.011(2) 0.003(2)
O1 0.042(3) 0.098(3) 0.042(2) -0.020(2) 0.0145(19) -0.006(2)
O2 0.044(3) 0.089(3) 0.045(2) -0.017(2) 0.0214(19) 0.008(2)
O3 0.054(3) 0.049(2) 0.059(3) 0.011(2) -0.002(2) -0.007(2)
O4 0.054(3) 0.054(2) 0.042(2) 0.0105(19) 0.007(2) -0.006(2)
O5 0.056(3) 0.074(3) 0.061(3) 0.002(2) 0.010(2) -0.028(2)
O6 0.040(3) 0.087(3) 0.060(3) 0.018(2) 0.018(2) 0.020(2)
OW1 0.040(2) 0.069(3) 0.036(2) 0.0033(19) 0.0094(17) 0.013(2)
OW2 0.067(3) 0.083(3) 0.048(2) -0.016(2) 0.003(2) 0.007(2)
S1 0.0361(8) 0.0602(9) 0.0445(8) 0.0072(7) 0.0126(6) -0.0042(7)
Cd1 0.0331(2) 0.0415(2) 0.0302(2) -0.00026(17) 0.01190(15) 0.00135(17)

loop_
_atom_type_symbol
_atom_type_description
_atom_type_scat_dispersion_real
_atom_type_scat_dispersion_imag
_atom_type_scat_source
C C 0.0033 0.0016 'International Tables Vol C Tables 4.2.6.8 and 6.1.1.4'
H H 0.0000 0.0000 'International Tables Vol C Tables 4.2.6.8 and 6.1.1.4'
N N 0.0061 0.0033 'International Tables Vol C Tables 4.2.6.8 and 6.1.1.4'
O O 0.0106 0.0060 'International Tables Vol C Tables 4.2.6.8 and 6.1.1.4'
S S 0.1246 0.1234 'International Tables Vol C Tables 4.2.6.8 and 6.1.1.4'
Cd Cd -0.8075 1.2024 'International Tables Vol C Tables 4.2.6.8 and 6.1.1.4'

loop_
_geom_angle_atom_site_label_1
_geom_angle_atom_site_label_2
_geom_angle_atom_site_label_3
_geom_angle
_geom_angle_site_symmetry_1
_geom_angle_site_symmetry_3
C2 C1 N2 106.5(5) . .
C2 C1 H1 126.7 . .
N2 C1 H1 126.7 . .
C1 C2 N1 110.6(5) . .
C1 C2 H2 124.7 . .
N1 C2 H2 124.7 . .
N1 C3 N2 112.3(5) . .
N1 C3 H3 123.8 . .
N2 C3 H3 123.8 . .
C5 C4 C9 120.5(5) . .
C5 C4 N2 120.1(5) . .
C9 C4 N2 119.4(5) . .
C4 C5 C6 120.2(5) . .
C4 C5 H5 119.9 . .
C6 C5 H5 119.9 . .
C5 C6 C7 119.6(5) . .
C5 C6 H6 120.2 . .
C7 C6 H6 120.2 . .
C8 C7 C6 120.1(5) . .
C8 C7 S1 120.0(4) . .
C6 C7 S1 120.0(4) . .
C9 C8 C7 120.1(5) . .
C9 C8 H8 120.0 . .
C7 C8 H8 120.0 . .
C8 C9 C4 119.6(5) . .
C8 C9 H9 120.2 . .
C4 C9 H9 120.2 . .
C15 C10 C11 120.4(5) . .
C15 C10 S1 119.8(4) . .
C11 C10 S1 119.7(4) . .
C12 C11 C10 118.7(5) . .
C12 C11 H11 120.7 . .
C10 C11 H11 120.7 . .
C11 C12 C13 121.3(5) . .
C11 C12 H12 119.4 . .
C13 C12 H12 119.4 . .
C12 C13 C14 119.3(5) . .
C12 C13 N3 120.6(5) . .
C14 C13 N3 120.0(5) . .
C15 C14 C13 119.4(6) . .
C15 C14 H14 120.3 . .
C13 C14 H14 120.3 . .
C10 C15 C14 120.9(5) . .
C10 C15 H15 119.6 . .
C14 C15 H15 119.6 . .
C18 C16 N3 106.1(5) . .
C18 C16 H16 126.9 . .
N3 C16 H16 126.9 . .
N4 C17 N3 112.1(5) . .
N4 C17 H17 124.0 . .
N3 C17 H17 124.0 . .
C16 C18 N4 110.0(5) . .
C16 C18 H18 125.0 . .
N4 C18 H18 125.0 . .
O1 C19 O2 124.7(5) . .
O1 C19 C20 118.2(5) . .
O2 C19 C20 117.0(5) . .
C24 C20 C21 119.6(5) . .
C24 C20 C19 119.7(5) . .
C21 C20 C19 120.6(5) . .
C22 C21 C20 120.4(5) . .
C22 C21 H21 119.8 . .
C20 C21 H21 119.8 . .
C21 C22 C23 120.6(5) . .
C21 C22 H22 119.7 . .
C23 C22 H22 119.7 . .
C24 C23 C22 122.4(5) 5_756 .
C24 C23 C23 117.9(6) 5_756 5_756
C22 C23 C23 119.7(6) . 5_756
C20 C24 C23 121.8(5) . 5_756
C20 C24 H24 119.1 . .
C23 C24 H24 119.1 5_756 .
C29 C25 C25 123.0(7) 7_666 7_666
C29 C25 C26 121.5(5) 7_666 .
C25 C25 C26 115.5(6) 7_666 .
C27 C26 C25 121.0(5) . .
C27 C26 H26 119.5 . .
C25 C26 H26 119.5 . .
C26 C27 C28 120.4(5) . .
C26 C27 C30 120.4(5) . .
C28 C27 C30 119.2(5) . .
C29 C28 C27 119.9(5) . .
C29 C28 H28 120.0 . .
C27 C28 H28 120.0 . .
C28 C29 C25 120.2(6) . 7_666
C28 C29 H29 119.9 . .
C25 C29 H29 119.9 7_666 .
O4 C30 O3 122.2(5) . .
O4 C30 C27 117.6(5) . .
O3 C30 C27 120.2(5) . .
O4 C30 Cd1 57.2(3) . .
O3 C30 Cd1 65.0(3) . .
C27 C30 Cd1 174.8(4) . .
C3 N1 C2 105.2(5) . .
C3 N1 Cd1 127.7(4) . .
C2 N1 Cd1 126.1(4) . .
C3 N2 C1 105.5(5) . .
C3 N2 C4 127.4(5) . .
C1 N2 C4 126.9(5) . .
C17 N3 C16 106.1(5) . .
C17 N3 C13 126.4(5) . .
C16 N3 C13 127.4(5) . .
C17 N4 C18 105.7(5) . .
C17 N4 Cd1 116.7(4) . 6_556
C18 N4 Cd1 137.6(4) . 6_556
C19 O2 Cd1 131.9(3) . .
C30 O3 Cd1 87.3(3) . .
C30 O4 Cd1 95.3(3) . .
O6 S1 O5 119.1(3) . .
O6 S1 C10 108.3(3) . .
O5 S1 C10 108.5(3) . .
O6 S1 C7 108.0(3) . .
O5 S1 C7 107.3(3) . .
C10 S1 C7 104.7(2) . .
O4 Cd1 N4 141.35(15) . 6
O4 Cd1 O2 96.70(16) . .
N4 Cd1 O2 90.91(16) 6 .
O4 Cd1 OW1 104.45(15) . .
N4 Cd1 OW1 114.14(16) 6 .
O2 Cd1 OW1 81.71(14) . .
O4 Cd1 N1 87.06(16) . .
N4 Cd1 N1 92.61(17) 6 .
O2 Cd1 N1 168.94(15) . .
OW1 Cd1 N1 87.28(15) . .
O4 Cd1 O3 55.16(13) . .
N4 Cd1 O3 87.08(15) 6 .
O2 Cd1 O3 90.39(15) . .
OW1 Cd1 O3 157.30(15) . .
N1 Cd1 O3 100.25(16) . .
O4 Cd1 C30 27.44(15) . .
N4 Cd1 C30 114.46(18) 6 .
O2 Cd1 C30 93.97(16) . .
OW1 Cd1 C30 131.25(17) . .
N1 Cd1 C30 94.10(16) . .
O3 Cd1 C30 27.72(15) . .

loop_
_geom_bond_atom_site_label_1
_geom_bond_atom_site_label_2
_geom_bond_distance
_geom_bond_site_symmetry_2
C1 C2 1.343(8) .
C1 N2 1.382(7) .
C1 H1 0.9300 .
C2 N1 1.365(7) .
C2 H2 0.9300 .
C3 N1 1.311(7) .
C3 N2 1.357(7) .
C3 H3 0.9300 .
C4 C5 1.372(8) .
C4 C9 1.384(8) .
C4 N2 1.430(7) .
C5 C6 1.381(8) .
C5 H5 0.9300 .
C6 C7 1.385(8) .
C6 H6 0.9300 .
C7 C8 1.385(8) .
C7 S1 1.771(6) .
C8 C9 1.378(8) .
C8 H8 0.9300 .
C9 H9 0.9300 .
C10 C15 1.380(8) .
C10 C11 1.395(8) .
C10 S1 1.765(5) .
C11 C12 1.383(8) .
C11 H11 0.9300 .
C12 C13 1.395(8) .
C12 H12 0.9300 .
C13 C14 1.394(8) .
C13 N3 1.435(7) .
C14 C15 1.383(8) .
C14 H14 0.9300 .
C15 H15 0.9300 .
C16 C18 1.358(8) .
C16 N3 1.386(7) .
C16 H16 0.9300 .
C17 N4 1.309(7) .
C17 N3 1.362(7) .
C17 H17 0.9300 .
C18 N4 1.377(7) .
C18 H18 0.9300 .
C19 O1 1.254(6) .
C19 O2 1.259(6) .
C19 C20 1.516(7) .
C20 C24 1.379(7) .
C20 C21 1.407(7) .
C21 C22 1.381(7) .
C21 H21 0.9300 .
C22 C23 1.413(7) .
C22 H22 0.9300 .
C23 C24 1.416(7) 5_756
C23 C23 1.425(10) 5_756
C24 C23 1.416(7) 5_756
C24 H24 0.9300 .
C25 C29 1.373(8) 7_666
C25 C25 1.416(11) 7_666
C25 C26 1.456(8) .
C26 C27 1.350(7) .
C26 H26 0.9300 .
C27 C28 1.433(8) .
C27 C30 1.524(8) .
C28 C29 1.358(8) .
C28 H28 0.9300 .
C29 C25 1.373(8) 7_666
C29 H29 0.9300 .
C30 O4 1.254(6) .
C30 O3 1.261(7) .
C30 Cd1 2.708(5) .
N1 Cd1 2.344(4) .
N4 Cd1 2.294(5) 6_556
O2 Cd1 2.301(4) .
O3 Cd1 2.457(4) .
O4 Cd1 2.287(4) .
O5 S1 1.444(4) .
O6 S1 1.439(4) .
OW1 Cd1 2.300(4) .
Cd1 N4 2.294(5) 6

loop_
_geom_torsion_atom_site_label_1
_geom_torsion_atom_site_label_2
_geom_torsion_atom_site_label_3
_geom_torsion_atom_site_label_4
_geom_torsion
_geom_torsion_site_symmetry_1
_geom_torsion_site_symmetry_4
N2 C1 C2 N1 0.3(8) . .
C9 C4 C5 C6 1.3(9) . .
N2 C4 C5 C6 -178.1(5) . .
C4 C5 C6 C7 0.2(8) . .
C5 C6 C7 C8 -0.7(8) . .
C5 C6 C7 S1 177.1(4) . .
C6 C7 C8 C9 -0.4(8) . .
S1 C7 C8 C9 -178.1(5) . .
C7 C8 C9 C4 1.8(9) . .
C5 C4 C9 C8 -2.3(9) . .
N2 C4 C9 C8 177.1(5) . .
C15 C10 C11 C12 1.6(9) . .
S1 C10 C11 C12 178.5(5) . .
C10 C11 C12 C13 -1.9(9) . .
C11 C12 C13 C14 0.7(9) . .
C11 C12 C13 N3 -176.3(5) . .
C12 C13 C14 C15 0.8(9) . .
N3 C13 C14 C15 177.8(5) . .
C11 C10 C15 C14 -0.1(9) . .
S1 C10 C15 C14 -177.0(5) . .
C13 C14 C15 C10 -1.1(9) . .
N3 C16 C18 N4 1.2(7) . .
O1 C19 C20 C24 -173.8(5) . .
O2 C19 C20 C24 8.7(8) . .
O1 C19 C20 C21 9.0(8) . .
O2 C19 C20 C21 -168.5(5) . .
C24 C20 C21 C22 -0.1(8) . .
C19 C20 C21 C22 177.1(5) . .
C20 C21 C22 C23 0.1(8) . .
C21 C22 C23 C24 179.5(5) . 5_756
C21 C22 C23 C23 0.5(9) . 5_756
C21 C20 C24 C23 -0.4(8) . 5_756
C19 C20 C24 C23 -177.6(5) . 5_756
C29 C25 C26 C27 179.8(5) 7_666 .
C25 C25 C26 C27 -1.2(9) 7_666 .
C25 C26 C27 C28 0.2(8) . .
C25 C26 C27 C30 -177.0(5) . .
C26 C27 C28 C29 0.9(9) . .
C30 C27 C28 C29 178.3(5) . .
C27 C28 C29 C25 -1.1(9) . 7_666
C26 C27 C30 O4 168.2(5) . .
C28 C27 C30 O4 -9.1(8) . .
C26 C27 C30 O3 -12.0(8) . .
C28 C27 C30 O3 170.7(5) . .
C26 C27 C30 Cd1 169(4) . .
C28 C27 C30 Cd1 -8(4) . .
N2 C3 N1 C2 0.2(7) . .
N2 C3 N1 Cd1 -168.6(4) . .
C1 C2 N1 C3 -0.3(8) . .
C1 C2 N1 Cd1 168.8(4) . .
N1 C3 N2 C1 0.0(7) . .
N1 C3 N2 C4 174.8(5) . .
C2 C1 N2 C3 -0.2(7) . .
C2 C1 N2 C4 -175.0(5) . .
C5 C4 N2 C3 -10.3(9) . .
C9 C4 N2 C3 170.3(6) . .
C5 C4 N2 C1 163.4(6) . .
C9 C4 N2 C1 -16.0(8) . .
N4 C17 N3 C16 0.0(7) . .
N4 C17 N3 C13 175.8(5) . .
C18 C16 N3 C17 -0.8(7) . .
C18 C16 N3 C13 -176.4(5) . .
C12 C13 N3 C17 16.0(8) . .
C14 C13 N3 C17 -161.0(6) . .
C12 C13 N3 C16 -169.2(6) . .
C14 C13 N3 C16 13.9(8) . .
N3 C17 N4 C18 0.7(7) . .
N3 C17 N4 Cd1 -179.2(4) . 6_556
C16 C18 N4 C17 -1.2(7) . .
C16 C18 N4 Cd1 178.7(4) . 6_556
O1 C19 O2 Cd1 8.8(9) . .
C20 C19 O2 Cd1 -173.9(3) . .
O4 C30 O3 Cd1 -0.2(6) . .
C27 C30 O3 Cd1 -179.9(5) . .
O3 C30 O4 Cd1 0.2(6) . .
C27 C30 O4 Cd1 179.9(4) . .
C15 C10 S1 O6 -29.6(5) . .
C11 C10 S1 O6 153.4(5) . .
C15 C10 S1 O5 -160.2(5) . .
C11 C10 S1 O5 22.8(5) . .
C15 C10 S1 C7 85.4(5) . .
C11 C10 S1 C7 -91.5(5) . .
C8 C7 S1 O6 21.7(5) . .
C6 C7 S1 O6 -156.1(4) . .
C8 C7 S1 O5 151.2(4) . .
C6 C7 S1 O5 -26.6(5) . .
C8 C7 S1 C10 -93.6(5) . .
C6 C7 S1 C10 88.6(5) . .
C30 O4 Cd1 N4 -14.2(5) . 6
C30 O4 Cd1 O2 85.7(3) . .
C30 O4 Cd1 OW1 168.8(3) . .
C30 O4 Cd1 N1 -104.7(3) . .
C30 O4 Cd1 O3 -0.1(3) . .
C19 O2 Cd1 O4 80.9(5) . .
C19 O2 Cd1 N4 -137.0(5) . 6
C19 O2 Cd1 OW1 -22.8(5) . .
C19 O2 Cd1 N1 -28.4(12) . .
C19 O2 Cd1 O3 135.9(5) . .
C19 O2 Cd1 C30 108.4(5) . .
C3 N1 Cd1 O4 -177.2(5) . .
C2 N1 Cd1 O4 16.1(5) . .
C3 N1 Cd1 N4 41.5(5) . 6
C2 N1 Cd1 N4 -125.2(5) . 6
C3 N1 Cd1 O2 -67.0(11) . .
C2 N1 Cd1 O2 126.4(8) . .
C3 N1 Cd1 OW1 -72.6(5) . .
C2 N1 Cd1 OW1 120.8(5) . .
C3 N1 Cd1 O3 129.0(5) . .
C2 N1 Cd1 O3 -37.7(5) . .
C3 N1 Cd1 C30 156.2(5) . .
C2 N1 Cd1 C30 -10.4(5) . .
C30 O3 Cd1 O4 0.1(3) . .
C30 O3 Cd1 N4 171.3(4) . 6
C30 O3 Cd1 O2 -97.8(3) . .
C30 O3 Cd1 OW1 -28.7(6) . .
C30 O3 Cd1 N1 79.2(4) . .
O3 C30 Cd1 O4 -179.8(6) . .
C27 C30 Cd1 O4 -1(4) . .
O4 C30 Cd1 N4 170.3(3) . 6
O3 C30 Cd1 N4 -9.6(4) . 6
C27 C30 Cd1 N4 170(4) . 6
O4 C30 Cd1 O2 -96.9(3) . .
O3 C30 Cd1 O2 83.3(3) . .
C27 C30 Cd1 O2 -98(4) . .
O4 C30 Cd1 OW1 -14.4(4) . .
O3 C30 Cd1 OW1 165.7(3) . .
C27 C30 Cd1 OW1 -15(4) . .
O4 C30 Cd1 N1 75.5(3) . .
O3 C30 Cd1 N1 -104.3(3) . .
C27 C30 Cd1 N1 75(4) . .
O4 C30 Cd1 O3 179.8(6) . .
C27 C30 Cd1 O3 179(100) . .
